data_2214410
loop_
_publ_author_name
'Xiao-Jian Liao'
'Wen-Jie Xu'
'Shi-Hai Xu'
'Fang-Fang Dong'

_publ_section_title
;Benzyl
 2-{[2-(<i>tert</i>-butoxycarbonylamino)-4-methylpentanoyl]methylamino}-4-methylpentanoate
;
_journal_coeditor_code WK2061
_journal_issue 7
_journal_name_full 'Acta Crystallographica Section E'
_journal_page_first o3313
_journal_page_last o3313
_journal_paper_doi 10.1107/S1600536807029418
_journal_volume 63
_journal_year 2007
_chemical_formula_iupac 'C25 H40 N2 O5'
_chemical_formula_moiety 'C25 H40 N2 O5'
_chemical_formula_sum 'C25 H40 N2 O5'
_chemical_formula_weight 448.59
_chemical_name_systematic
;
Benzyl 2-{[2-(tert-butoxycarbonylamino)-4-methylpentanoyl]methylamino}-
4-methylpentanoate
;
_space_group_IT_number 19
_symmetry_cell_setting orthorhombic
_symmetry_space_group_name_Hall 'P 2ac 2ab'
_symmetry_space_group_name_H-M 'P 21 21 21'
_atom_sites_solution_hydrogens geom
_atom_sites_solution_primary direct
_atom_sites_solution_secondary difmap
_audit_creation_method SHELXL-97
_cell_angle_alpha 90.00
_cell_angle_beta 90.00
_cell_angle_gamma 90.00
_cell_formula_units_Z 4
_cell_length_a 9.9400(12)
_cell_length_b 14.9395(18)
_cell_length_c 17.876(2)
_cell_measurement_reflns_used 13652
_cell_measurement_temperature 173(2)
_cell_measurement_theta_max 18
_cell_measurement_theta_min 12
_cell_volume 2654.6(5)
_computing_cell_refinement 'SAINT (Bruker, 1997)'
_computing_data_collection 'SMART (Bruker, 1997)'
_computing_data_reduction SAINT
_computing_molecular_graphics 'SHELXTL (Bruker, 1997)'
_computing_publication_material SHELXTL
_computing_structure_refinement 'SHELXL97 (Sheldrick, 1997)'
_computing_structure_solution 'SHELXS97 (Sheldrick, 1997)'
_diffrn_ambient_temperature 173(2)
_diffrn_measured_fraction_theta_full 0.998
_diffrn_measured_fraction_theta_max 0.998
_diffrn_measurement_device_type 'Bruker SMART 1000 CCD'
_diffrn_measurement_method \w
_diffrn_radiation_monochromator graphite
_diffrn_radiation_source 'fine-focus sealed tube'
_diffrn_radiation_type MoK\a
_diffrn_radiation_wavelength 0.71073
_diffrn_reflns_av_R_equivalents 0.0258
_diffrn_reflns_av_sigmaI/netI 0.0230
_diffrn_reflns_limit_h_max 12
_diffrn_reflns_limit_h_min -10
_diffrn_reflns_limit_k_max 19
_diffrn_reflns_limit_k_min -17
_diffrn_reflns_limit_l_max 13
_diffrn_reflns_limit_l_min -22
_diffrn_reflns_number 13652
_diffrn_reflns_theta_full 27.07
_diffrn_reflns_theta_max 27.07
_diffrn_reflns_theta_min 2.28
_diffrn_standards_decay_% 0
_diffrn_standards_number 0
_exptl_absorpt_coefficient_mu 0.077
_exptl_absorpt_correction_T_max 0.99
_exptl_absorpt_correction_T_min 0.96
_exptl_absorpt_correction_type multi-scan
_exptl_absorpt_process_details '(SADABS; Sheldrick, 1996)'
_exptl_crystal_colour Colourless
_exptl_crystal_density_diffrn 1.122
_exptl_crystal_density_method 'not measured'
_exptl_crystal_description Block
_exptl_crystal_F_000 976
_exptl_crystal_size_max 0.50
_exptl_crystal_size_mid 0.40
_exptl_crystal_size_min 0.20
_refine_diff_density_max 0.283
_refine_diff_density_min -0.242
_refine_ls_abs_structure_details 'Flack (1983)'
_refine_ls_abs_structure_Flack 0(10)
_refine_ls_extinction_method none
_refine_ls_goodness_of_fit_ref 1.037
_refine_ls_hydrogen_treatment constr
_refine_ls_matrix_type full
_refine_ls_number_parameters 298
_refine_ls_number_reflns 3277
_refine_ls_number_restraints 0
_refine_ls_restrained_S_all 1.037
_refine_ls_R_factor_all 0.0504
_refine_ls_R_factor_gt 0.0378
_refine_ls_shift/su_max 0.001
_refine_ls_shift/su_mean 0.000
_refine_ls_structure_factor_coef Fsqd
_refine_ls_weighting_details 'calc w=1/[\s^2^(Fo^2^)+(0.0448P)^2^+0.6524P] where P=(Fo^2^+2Fc^2^)/3'
_refine_ls_weighting_scheme calc
_refine_ls_wR_factor_gt 0.0896
_refine_ls_wR_factor_ref 0.0991
_reflns_number_gt 2732
_reflns_number_total 3277
_reflns_threshold_expression I>2\s(I)
_cod_data_source_file wk2061.cif
_cod_data_source_block I
_cod_depositor_comments
;
The following automatic conversions were performed:
'_symmetry_cell_setting' value 'Orthorhombic' changed to 'orthorhombic'
according to '/home/saulius/struct/CIF-dictionaries/cif_core.dic'
dictionary named 'cif_core.dic' version 2.4.1 from 2010-06-29.

Automatic conversion script
Id: cif_fix_enum 1527 2010-12-29 10:47:43Z saulius 

The following automatic conversions were performed:

'_symmetry_cell_setting' value 'Orthorhombic' changed to
'orthorhombic' according to
/home/saulius/struct/CIF-dictionaries/cif_core.dic dictionary named
'cif_core.dic' version 2.4.1 from 2010-06-29.

Automatic conversion script
Id: cif_fix_values 1715 2011-07-08 13:25:40Z adriana 
;
_cod_database_code 2214410
_cod_database_fobs_code 2214410

loop_
_symmetry_equiv_pos_as_xyz
'x, y, z'
'-x+1/2, -y, z+1/2'
'-x, y+1/2, -z+1/2'
'x+1/2, -y+1/2, -z'

loop_
_atom_site_type_symbol
_atom_site_label
_atom_site_fract_x
_atom_site_fract_y
_atom_site_fract_z
_atom_site_U_iso_or_equiv
_atom_site_adp_type
_atom_site_calc_flag
_atom_site_refinement_flags
_atom_site_occupancy
O O1 0.12084(16) 0.18042(11) 0.90469(9) 0.0411(4) Uani d . 1
O O2 -0.03295(18) 0.07107(12) 0.90142(9) 0.0455(4) Uani d . 1
O O3 0.28053(14) 0.19630(10) 1.09159(9) 0.0370(4) Uani d . 1
O O4 0.13473(17) 0.20856(11) 1.26427(9) 0.0442(4) Uani d . 1
O O5 0.32332(16) 0.28696(10) 1.29608(8) 0.0359(3) Uani d . 1
N N1 0.06472(18) 0.16720(12) 1.05938(9) 0.0294(4) Uani d . 1
N N2 0.20996(18) 0.32424(11) 1.19348(9) 0.0309(4) Uani d . 1
H H2A 0.2604 0.3726 1.1918 0.037 Uiso calc R 1
C C1 0.1431(2) 0.29670(15) 0.81465(11) 0.0356(5) Uani d . 1
C C2 0.2561(2) 0.29855(17) 0.76974(13) 0.0430(6) Uani d . 1
H H2 0.2889 0.2446 0.7484 0.052 Uiso calc R 1
C C3 0.3219(3) 0.37837(19) 0.75561(15) 0.0535(7) Uani d . 1
H H3 0.4009 0.3789 0.7257 0.064 Uiso calc R 1
C C4 0.2730(3) 0.45650(18) 0.78484(16) 0.0556(7) Uani d . 1
H H4 0.3168 0.5115 0.7741 0.067 Uiso calc R 1
C C5 0.1610(3) 0.45576(18) 0.82960(15) 0.0547(7) Uani d . 1
H H5 0.1284 0.5102 0.8503 0.066 Uiso calc R 1
C C6 0.0957(3) 0.37666(18) 0.84466(14) 0.0455(6) Uani d . 1
H H6 0.0180 0.3766 0.8756 0.055 Uiso calc R 1
C C7 0.0715(3) 0.21184(19) 0.83221(13) 0.0483(6) Uani d . 1
H H7A -0.0268 0.2224 0.8345 0.058 Uiso calc R 1
H H7B 0.0896 0.1666 0.7931 0.058 Uiso calc R 1
C C8 0.0554(2) 0.11038(15) 0.93323(12) 0.0332(5) Uani d . 1
C C9 0.1060(2) 0.09157(14) 1.01228(12) 0.0312(5) Uani d . 1
H H9 0.2066 0.0897 1.0110 0.037 Uiso calc R 1
C C10 0.0552(3) 0.00139(15) 1.04099(13) 0.0386(5) Uani d . 1
H H10A -0.0443 0.0023 1.0407 0.046 Uiso calc R 1
H H10B 0.0846 -0.0458 1.0057 0.046 Uiso calc R 1
C C11 0.1025(3) -0.02395(16) 1.11929(14) 0.0421(6) Uani d . 1
H H11 0.0708 0.0231 1.1550 0.051 Uiso calc R 1
C C12 0.2542(3) -0.0303(2) 1.12513(19) 0.0654(9) Uani d . 1
H H12A 0.2794 -0.0458 1.1765 0.098 Uiso calc R 1
H H12B 0.2943 0.0275 1.1118 0.098 Uiso calc R 1
H H12C 0.2871 -0.0765 1.0909 0.098 Uiso calc R 1
C C13 0.0378(3) -0.11314(18) 1.14157(17) 0.0578(7) Uani d . 1
H H13A 0.0685 -0.1603 1.1075 0.087 Uiso calc R 1
H H13B -0.0603 -0.1079 1.1385 0.087 Uiso calc R 1
H H13C 0.0639 -0.1283 1.1929 0.087 Uiso calc R 1
C C14 -0.0782(2) 0.19081(16) 1.05734(13) 0.0358(5) Uani d . 1
H H14A -0.0990 0.2310 1.0991 0.054 Uiso calc R 1
H H14B -0.1326 0.1363 1.0616 0.054 Uiso calc R 1
H H14C -0.0987 0.2209 1.0100 0.054 Uiso calc R 1
C C15 0.1613(2) 0.21621(14) 1.09387(11) 0.0283(4) Uani d . 1
C C16 0.1177(2) 0.30299(14) 1.13349(11) 0.0305(4) Uani d . 1
H H16 0.0252 0.2951 1.1544 0.037 Uiso calc R 1
C C17 0.1162(2) 0.37809(14) 1.07518(12) 0.0350(5) Uani d . 1
H H17A 0.2078 0.3836 1.0539 0.042 Uiso calc R 1
H H17B 0.0554 0.3601 1.0340 0.042 Uiso calc R 1
C C18 0.0725(3) 0.46975(15) 1.10310(14) 0.0422(6) Uani d . 1
H H18 0.1339 0.4868 1.1451 0.051 Uiso calc R 1
C C19 0.0895(4) 0.53893(19) 1.04158(19) 0.0790(11) Uani d . 1
H H19A 0.0306 0.5239 0.9995 0.118 Uiso calc R 1
H H19B 0.1833 0.5393 1.0247 0.118 Uiso calc R 1
H H19C 0.0657 0.5982 1.0609 0.118 Uiso calc R 1
C C20 -0.0700(3) 0.4701(2) 1.1334(2) 0.0774(10) Uani d . 1
H H20A -0.0941 0.5309 1.1491 0.116 Uiso calc R 1
H H20B -0.0759 0.4296 1.1764 0.116 Uiso calc R 1
H H20C -0.1322 0.4501 1.0942 0.116 Uiso calc R 1
C C21 0.2165(2) 0.26697(14) 1.25290(11) 0.0321(5) Uani d . 1
C C22 0.3583(3) 0.22819(16) 1.36006(12) 0.0393(5) Uani d . 1
C C23 0.3851(3) 0.13377(16) 1.33291(15) 0.0472(6) Uani d . 1
H H23A 0.3015 0.1077 1.3136 0.071 Uiso calc R 1
H H23B 0.4184 0.0973 1.3746 0.071 Uiso calc R 1
H H23C 0.4526 0.1352 1.2930 0.071 Uiso calc R 1
C C24 0.4868(3) 0.2711(2) 1.38889(14) 0.0510(7) Uani d . 1
H H24A 0.5550 0.2707 1.3493 0.077 Uiso calc R 1
H H24B 0.5200 0.2374 1.4321 0.077 Uiso calc R 1
H H24C 0.4683 0.3330 1.4038 0.077 Uiso calc R 1
C C25 0.2492(3) 0.2326(2) 1.41909(13) 0.0526(7) Uani d . 1
H H25A 0.2336 0.2951 1.4332 0.079 Uiso calc R 1
H H25B 0.2775 0.1986 1.4632 0.079 Uiso calc R 1
H H25C 0.1659 0.2069 1.3991 0.079 Uiso calc R 1

loop_
_atom_site_aniso_label
_atom_site_aniso_U_11
_atom_site_aniso_U_22
_atom_site_aniso_U_33
_atom_site_aniso_U_12
_atom_site_aniso_U_13
_atom_site_aniso_U_23
O1 0.0439(9) 0.0468(9) 0.0326(8) -0.0112(8) -0.0077(7) 0.0088(7)
O2 0.0539(10) 0.0452(9) 0.0373(9) -0.0129(8) -0.0068(8) -0.0034(8)
O3 0.0272(7) 0.0380(8) 0.0458(9) 0.0041(7) -0.0032(7) -0.0059(7)
O4 0.0431(9) 0.0488(9) 0.0407(8) -0.0132(8) -0.0019(7) 0.0063(8)
O5 0.0406(8) 0.0360(8) 0.0311(7) -0.0047(7) -0.0068(7) 0.0043(6)
N1 0.0287(9) 0.0310(9) 0.0284(9) 0.0014(7) -0.0005(7) -0.0022(7)
N2 0.0367(10) 0.0289(8) 0.0271(8) -0.0026(8) -0.0032(8) -0.0026(7)
C1 0.0341(11) 0.0461(13) 0.0267(10) -0.0002(10) -0.0056(9) 0.0064(10)
C2 0.0451(14) 0.0469(13) 0.0369(12) 0.0114(12) 0.0053(10) 0.0070(11)
C3 0.0443(14) 0.0694(18) 0.0467(14) -0.0038(14) 0.0087(12) 0.0197(14)
C4 0.0688(18) 0.0471(14) 0.0509(15) -0.0118(14) -0.0053(15) 0.0139(12)
C5 0.075(2) 0.0459(14) 0.0431(14) 0.0111(14) -0.0044(15) 0.0000(12)
C6 0.0387(13) 0.0632(16) 0.0347(12) 0.0113(12) 0.0022(10) 0.0015(12)
C7 0.0532(15) 0.0568(15) 0.0347(12) -0.0120(13) -0.0110(11) 0.0090(12)
C8 0.0344(11) 0.0342(11) 0.0311(11) -0.0001(10) 0.0021(9) -0.0032(9)
C9 0.0326(11) 0.0301(10) 0.0308(11) 0.0003(9) -0.0010(9) -0.0019(9)
C10 0.0446(13) 0.0311(11) 0.0402(12) -0.0009(10) -0.0019(11) 0.0005(10)
C11 0.0517(15) 0.0335(11) 0.0410(13) 0.0019(11) -0.0005(11) 0.0062(10)
C12 0.0542(17) 0.0611(18) 0.081(2) 0.0023(15) -0.0153(16) 0.0268(17)
C13 0.0694(18) 0.0442(14) 0.0598(17) -0.0029(14) 0.0034(15) 0.0181(13)
C14 0.0291(11) 0.0427(12) 0.0356(11) -0.0001(10) -0.0001(9) -0.0047(10)
C15 0.0287(10) 0.0298(10) 0.0263(9) 0.0005(9) -0.0009(8) 0.0021(8)
C16 0.0296(10) 0.0344(11) 0.0277(10) 0.0023(9) -0.0031(8) -0.0029(9)
C17 0.0430(12) 0.0327(11) 0.0291(11) 0.0056(10) -0.0020(9) -0.0006(9)
C18 0.0509(14) 0.0367(12) 0.0391(12) 0.0109(11) -0.0098(11) -0.0039(10)
C19 0.122(3) 0.0391(15) 0.076(2) 0.0218(18) 0.007(2) 0.0129(15)
C20 0.070(2) 0.0630(19) 0.099(3) 0.0282(18) 0.015(2) -0.0043(19)
C21 0.0346(11) 0.0328(10) 0.0289(10) -0.0005(10) 0.0000(9) -0.0040(9)
C22 0.0455(13) 0.0452(13) 0.0273(10) 0.0016(11) -0.0029(10) 0.0074(10)
C23 0.0542(15) 0.0419(13) 0.0455(14) 0.0040(12) 0.0051(12) 0.0097(11)
C24 0.0533(15) 0.0618(16) 0.0379(12) 0.0003(13) -0.0126(12) 0.0063(12)
C25 0.0579(16) 0.0675(17) 0.0323(12) 0.0099(14) 0.0044(11) 0.0084(12)

loop_
_atom_type_symbol
_atom_type_description
_atom_type_scat_dispersion_real
_atom_type_scat_dispersion_imag
_atom_type_scat_source
C C 0.0033 0.0000 'International Tables Vol C Tables 4.2.6.8 and 6.1.1.4'
H H 0.0000 0.0000 'International Tables Vol C Tables 4.2.6.8 and 6.1.1.4'
N N 0.0061 0.0000 'International Tables Vol C Tables 4.2.6.8 and 6.1.1.4'
O O 0.0106 0.0000 'International Tables Vol C Tables 4.2.6.8 and 6.1.1.4'

loop_
_geom_angle_atom_site_label_1
_geom_angle_atom_site_label_2
_geom_angle_atom_site_label_3
_geom_angle
C8 O1 C7 115.28(18)
C21 O5 C22 119.72(17)
C15 N1 C14 124.62(18)
C15 N1 C9 118.60(18)
C14 N1 C9 116.28(18)
C21 N2 C16 118.01(17)
C21 N2 H2A 121.0
C16 N2 H2A 121.0
C2 C1 C6 118.8(2)
C2 C1 C7 121.9(2)
C6 C1 C7 119.2(2)
C1 C2 C3 120.5(2)
C1 C2 H2 119.7
C3 C2 H2 119.7
C4 C3 C2 119.8(2)
C4 C3 H3 120.1
C2 C3 H3 120.1
C3 C4 C5 120.3(3)
C3 C4 H4 119.8
C5 C4 H4 119.8
C4 C5 C6 120.3(3)
C4 C5 H5 119.8
C6 C5 H5 119.8
C5 C6 C1 120.1(2)
C5 C6 H6 119.9
C1 C6 H6 119.9
O1 C7 C1 107.45(19)
O1 C7 H7A 110.2
C1 C7 H7A 110.2
O1 C7 H7B 110.2
C1 C7 H7B 110.2
H7A C7 H7B 108.5
O2 C8 O1 124.0(2)
O2 C8 C9 126.2(2)
O1 C8 C9 109.76(18)
N1 C9 C8 107.28(17)
N1 C9 C10 113.18(18)
C8 C9 C10 111.39(18)
N1 C9 H9 108.3
C8 C9 H9 108.3
C10 C9 H9 108.3
C11 C10 C9 115.2(2)
C11 C10 H10A 108.5
C9 C10 H10A 108.5
C11 C10 H10B 108.5
C9 C10 H10B 108.5
H10A C10 H10B 107.5
C12 C11 C10 112.7(2)
C12 C11 C13 110.2(2)
C10 C11 C13 109.0(2)
C12 C11 H11 108.3
C10 C11 H11 108.3
C13 C11 H11 108.3
C11 C12 H12A 109.5
C11 C12 H12B 109.5
H12A C12 H12B 109.5
C11 C12 H12C 109.5
H12A C12 H12C 109.5
H12B C12 H12C 109.5
C11 C13 H13A 109.5
C11 C13 H13B 109.5
H13A C13 H13B 109.5
C11 C13 H13C 109.5
H13A C13 H13C 109.5
H13B C13 H13C 109.5
N1 C14 H14A 109.5
N1 C14 H14B 109.5
H14A C14 H14B 109.5
N1 C14 H14C 109.5
H14A C14 H14C 109.5
H14B C14 H14C 109.5
O3 C15 N1 122.7(2)
O3 C15 C16 119.51(18)
N1 C15 C16 117.73(18)
N2 C16 C17 110.50(17)
N2 C16 C15 110.36(16)
C17 C16 C15 107.86(16)
N2 C16 H16 109.4
C17 C16 H16 109.4
C15 C16 H16 109.4
C18 C17 C16 116.04(18)
C18 C17 H17A 108.3
C16 C17 H17A 108.3
C18 C17 H17B 108.3
C16 C17 H17B 108.3
H17A C17 H17B 107.4
C20 C18 C19 111.1(3)
C20 C18 C17 112.8(2)
C19 C18 C17 110.1(2)
C20 C18 H18 107.5
C19 C18 H18 107.5
C17 C18 H18 107.5
C18 C19 H19A 109.5
C18 C19 H19B 109.5
H19A C19 H19B 109.5
C18 C19 H19C 109.5
H19A C19 H19C 109.5
H19B C19 H19C 109.5
C18 C20 H20A 109.5
C18 C20 H20B 109.5
H20A C20 H20B 109.5
C18 C20 H20C 109.5
H20A C20 H20C 109.5
H20B C20 H20C 109.5
O4 C21 O5 126.4(2)
O4 C21 N2 123.4(2)
O5 C21 N2 110.16(18)
O5 C22 C25 110.11(19)
O5 C22 C23 110.19(18)
C25 C22 C23 112.9(2)
O5 C22 C24 102.04(19)
C25 C22 C24 110.3(2)
C23 C22 C24 110.7(2)
C22 C23 H23A 109.5
C22 C23 H23B 109.5
H23A C23 H23B 109.5
C22 C23 H23C 109.5
H23A C23 H23C 109.5
H23B C23 H23C 109.5
C22 C24 H24A 109.5
C22 C24 H24B 109.5
H24A C24 H24B 109.5
C22 C24 H24C 109.5
H24A C24 H24C 109.5
H24B C24 H24C 109.5
C22 C25 H25A 109.5
C22 C25 H25B 109.5
H25A C25 H25B 109.5
C22 C25 H25C 109.5
H25A C25 H25C 109.5
H25B C25 H25C 109.5

loop_
_geom_bond_atom_site_label_1
_geom_bond_atom_site_label_2
_geom_bond_distance
O1 C8 1.333(3)
O1 C7 1.463(3)
O2 C8 1.200(3)
O3 C15 1.223(2)
O4 C21 1.210(3)
O5 C21 1.346(3)
O5 C22 1.483(3)
N1 C15 1.356(3)
N1 C14 1.464(3)
N1 C9 1.468(3)
N2 C21 1.365(3)
N2 C16 1.446(3)
N2 H2A 0.8800
C1 C2 1.381(3)
C1 C6 1.392(3)
C1 C7 1.488(3)
C2 C3 1.383(4)
C2 H2 0.9500
C3 C4 1.368(4)
C3 H3 0.9500
C4 C5 1.370(4)
C4 H4 0.9500
C5 C6 1.375(4)
C5 H5 0.9500
C6 H6 0.9500
C7 H7A 0.9900
C7 H7B 0.9900
C8 C9 1.526(3)
C9 C10 1.528(3)
C9 H9 1.0000
C10 C11 1.524(3)
C10 H10A 0.9900
C10 H10B 0.9900
C11 C12 1.515(4)
C11 C13 1.532(3)
C11 H11 1.0000
C12 H12A 0.9800
C12 H12B 0.9800
C12 H12C 0.9800
C13 H13A 0.9800
C13 H13B 0.9800
C13 H13C 0.9800
C14 H14A 0.9800
C14 H14B 0.9800
C14 H14C 0.9800
C15 C16 1.539(3)
C16 C17 1.531(3)
C16 H16 1.0000
C17 C18 1.521(3)
C17 H17A 0.9900
C17 H17B 0.9900
C18 C20 1.517(4)
C18 C19 1.519(4)
C18 H18 1.0000
C19 H19A 0.9800
C19 H19B 0.9800
C19 H19C 0.9800
C20 H20A 0.9800
C20 H20B 0.9800
C20 H20C 0.9800
C22 C25 1.514(3)
C22 C23 1.515(3)
C22 C24 1.519(4)
C23 H23A 0.9800
C23 H23B 0.9800
C23 H23C 0.9800
C24 H24A 0.9800
C24 H24B 0.9800
C24 H24C 0.9800
C25 H25A 0.9800
C25 H25B 0.9800
C25 H25C 0.9800

loop_
_cod_related_entry_id
_cod_related_entry_database
_cod_related_entry_code
1 ChemSpider 21184709
